data_7058035
loop_
_publ_author_name
'Webster, Stephen J.'
'L\'opez-Alled, Carlos M.'
'Liang, Xinxing'
'McMullin, Claire L.'
'Kociok-K\"ohn, Gabriele'
'Lyall, Catherine L.'
'James, Tony D.'
'Wenk, Jannis'
'Cameron, Petra J.'
'Lewis, Simon E.'

_publ_section_title
;
 Azulenes with aryl substituents bearing pentafluorosulfanyl groups:
 synthesis, spectroscopic and halochromic properties
;
_journal_issue 2
_journal_name_full 'New Journal of Chemistry'
_journal_page_first 992
_journal_paper_doi 10.1039/C8NJ05520C
_journal_volume 43
_journal_year 2019
_chemical_formula_moiety 'C16 H11 F5 S'
_chemical_formula_sum 'C16 H11 F5 S'
_chemical_formula_weight 330.31
_space_group_crystal_system monoclinic
_space_group_IT_number 14
_space_group_name_Hall '-P 2ybc'
_space_group_name_H-M_alt 'P 1 21/c 1'
_symmetry_space_group_name_Hall '-P 2ybc'
_symmetry_space_group_name_H-M 'P 1 21/c 1'
_atom_sites_solution_hydrogens geom
_audit_creation_method SHELXL-2018/1
_audit_update_record
;
2018-06-18 deposited with the CCDC.
2018-12-04 downloaded from the CCDC.
;
_cell_angle_alpha 90
_cell_angle_beta 103.526(2)
_cell_angle_gamma 90
_cell_formula_units_Z 8
_cell_length_a 9.8076(2)
_cell_length_b 27.7775(5)
_cell_length_c 10.2800(2)
_cell_measurement_reflns_used 9298
_cell_measurement_temperature 150(2)
_cell_measurement_theta_max 72.9370
_cell_measurement_theta_min 4.6280
_cell_volume 2722.91(9)
_computing_cell_refinement 'CrysAlisPro 1.171.39.46 (Rigaku OD, 2018)'
_computing_data_collection 'CrysAlisPro 1.171.39.46 (Rigaku OD, 2018)'
_computing_data_reduction 'CrysAlisPro 1.171.39.46 (Rigaku OD, 2018)'
_computing_molecular_graphics 'ORTEP3 for Windows - Farrugia, L. J. J. Appl. Crystallogr. 1997, 30, 565'
_computing_publication_material
;
 'WinGX publication routines, Farrugia, 
 L. J., J. Appl. Crystallogr., 1999, 32, 837-838
;
_computing_structure_refinement
;
 SHELXL-2018/1 (Sheldrick, 2018)
 Sheldrick GM (2008) Acta Crystallogr A64:112--122 and 
 C. B. H\"ubschle, G. M. Sheldrick and B. Dittrich
 ShelXle: a Qt graphical user interface for SHELXL
 J. Appl. Cryst., 44, (2011) 1281-1284.
;
_computing_structure_solution
; 
 SHELXT
 Sheldrick, G. M. (2008). Acta Cryst. A64, 112-122.
;
_diffrn_ambient_environment N~2~
_diffrn_ambient_temperature 150.0(3)
_diffrn_detector 'CCD plate'
_diffrn_detector_area_resol_mean 8.1150
_diffrn_detector_type EosS2
_diffrn_measured_fraction_theta_full 0.999
_diffrn_measured_fraction_theta_max 0.992
_diffrn_measurement_device 'four-circle diffractometer'
_diffrn_measurement_device_type 'SuperNova, Dual, Cu at home/near, EosS2'
_diffrn_measurement_method '\w scans'
_diffrn_radiation_monochromator mirror
_diffrn_radiation_probe x-ray
_diffrn_radiation_type 'Cu K\a'
_diffrn_radiation_wavelength 1.54184
_diffrn_reflns_av_R_equivalents 0.0495
_diffrn_reflns_av_unetI/netI 0.0385
_diffrn_reflns_Laue_measured_fraction_full 0.999
_diffrn_reflns_Laue_measured_fraction_max 0.992
_diffrn_reflns_limit_h_max 12
_diffrn_reflns_limit_h_min -12
_diffrn_reflns_limit_k_max 34
_diffrn_reflns_limit_k_min -32
_diffrn_reflns_limit_l_max 12
_diffrn_reflns_limit_l_min -11
_diffrn_reflns_number 25699
_diffrn_reflns_point_group_measured_fraction_full 0.999
_diffrn_reflns_point_group_measured_fraction_max 0.992
_diffrn_reflns_theta_full 67.684
_diffrn_reflns_theta_max 73.202
_diffrn_reflns_theta_min 3.182
_diffrn_source 'micro-focus sealed X-ray tube'
_diffrn_source_type 'SuperNova (Cu) X-ray Source'
_exptl_absorpt_coefficient_mu 2.616
_exptl_absorpt_correction_T_max 1.000
_exptl_absorpt_correction_T_min 0.435
_exptl_absorpt_correction_type gaussian
_exptl_absorpt_process_details
;
CrysAlisPro 1.171.39.46 (Rigaku Oxford Diffraction, 2018)
Numerical absorption correction based on gaussian integration over
            a multifaceted crystal model
Empirical absorption correction using spherical harmonics,
 implemented in SCALE3 ABSPACK scaling algorithm.
;
_exptl_crystal_colour blue
_exptl_crystal_density_diffrn 1.611
_exptl_crystal_description plate
_exptl_crystal_F_000 1344
_exptl_crystal_size_max 0.287
_exptl_crystal_size_mid 0.203
_exptl_crystal_size_min 0.041
_refine_diff_density_max 0.422
_refine_diff_density_min -0.543
_refine_diff_density_rms 0.070
_refine_ls_extinction_method none
_refine_ls_goodness_of_fit_ref 1.106
_refine_ls_hydrogen_treatment constr
_refine_ls_matrix_type full
_refine_ls_number_parameters 397
_refine_ls_number_reflns 5428
_refine_ls_number_restraints 0
_refine_ls_restrained_S_all 1.106
_refine_ls_R_factor_all 0.0608
_refine_ls_R_factor_gt 0.0537
_refine_ls_shift/su_max 0.000
_refine_ls_shift/su_mean 0.000
_refine_ls_structure_factor_coef Fsqd
_refine_ls_weighting_details 'w=1/[\s^2^(Fo^2^)+(0.0254P)^2^+5.7495P] where P=(Fo^2^+2Fc^2^)/3'
_refine_ls_weighting_scheme calc
_refine_ls_wR_factor_gt 0.1215
_refine_ls_wR_factor_ref 0.1249
_reflns_Friedel_coverage 0.000
_reflns_number_gt 4779
_reflns_number_total 5428
_reflns_threshold_expression 'I > 2\s(I)'
_cod_data_source_file c8nj05520c2.cif
_cod_data_source_block s18sel6
_cod_depositor_comments 'Adding full bibliography for 7058035.cif.'
_cod_database_code 7058035
_shelx_shelxl_version_number 2018/1
_shelx_space_group_comment
;
The symmetry employed for this shelxl refinement is uniquely defined
by the following loop, which should always be used as a source of
symmetry information in preference to the above space-group names.
They are only intended as comments.
;
_shelx_estimated_absorpt_t_min 0.521
_shelx_estimated_absorpt_t_max 0.900
_oxdiff_exptl_absorpt_empirical_full_min 0.814
_oxdiff_exptl_absorpt_empirical_full_max 1.436
_oxdiff_exptl_absorpt_empirical_details
;
Empirical correction (ABSPACK) includes:
- Absorption correction using spherical harmonics
- Frame scaling
;

loop_
_space_group_symop_operation_xyz
'x, y, z'
'-x, y+1/2, -z+1/2'
'-x, -y, -z'
'x, -y-1/2, z-1/2'

loop_
_atom_site_label
_atom_site_type_symbol
_atom_site_fract_x
_atom_site_fract_y
_atom_site_fract_z
_atom_site_U_iso_or_equiv
_atom_site_adp_type
_atom_site_occupancy
_atom_site_site_symmetry_order
_atom_site_calc_flag
_atom_site_refinement_flags_posn
_atom_site_refinement_flags_adp
S1 S 0.86003(8) 0.27688(3) 0.73784(7) 0.02286(16) Uani 1 1 d . .
F1 F 1.00019(18) 0.30584(7) 0.79814(18) 0.0314(4) Uani 1 1 d . .
F2 F 0.92541(19) 0.25740(6) 0.62078(17) 0.0291(4) Uani 1 1 d . .
F3 F 0.72659(19) 0.24403(6) 0.68586(19) 0.0322(4) Uani 1 1 d . .
F4 F 0.8012(2) 0.29209(7) 0.86356(17) 0.0320(4) Uani 1 1 d . .
F5 F 0.9308(2) 0.23196(7) 0.82391(19) 0.0346(4) Uani 1 1 d . .
C1 C 0.7794(3) 0.32780(10) 0.6406(3) 0.0213(6) Uani 1 1 d . .
C2 C 0.7889(3) 0.37262(10) 0.7002(3) 0.0198(5) Uani 1 1 d . .
H2 H 0.836539 0.376341 0.791398 0.024 Uiso 1 1 calc R U
C3 C 0.7280(3) 0.41263(11) 0.6254(3) 0.0211(6) Uani 1 1 d . .
C4 C 0.7393(3) 0.46075(10) 0.6868(3) 0.0210(6) Uani 1 1 d . .
C5 C 0.7929(3) 0.47141(10) 0.8236(3) 0.0214(6) Uani 1 1 d . .
H5 H 0.824809 0.448342 0.892215 0.026 Uiso 1 1 calc R U
C6 C 0.7916(3) 0.52112(11) 0.8421(3) 0.0213(6) Uani 1 1 d . .
C7 C 0.8395(3) 0.54526(11) 0.9634(3) 0.0239(6) Uani 1 1 d . .
H7 H 0.875210 0.525402 1.038979 0.029 Uiso 1 1 calc R U
C8 C 0.8419(3) 0.59439(12) 0.9882(3) 0.0276(6) Uani 1 1 d . .
H8 H 0.879937 0.603631 1.078381 0.033 Uiso 1 1 calc R U
C9 C 0.7963(3) 0.63210(11) 0.8990(3) 0.0289(7) Uani 1 1 d . .
H9 H 0.807050 0.663346 0.937665 0.035 Uiso 1 1 calc R U
C10 C 0.7375(3) 0.63087(11) 0.7623(3) 0.0290(7) Uani 1 1 d . .
H10 H 0.713702 0.661274 0.720856 0.035 Uiso 1 1 calc R U
C11 C 0.7088(3) 0.59120(11) 0.6778(3) 0.0247(6) Uani 1 1 d . .
H11 H 0.668390 0.598263 0.586539 0.030 Uiso 1 1 calc R U
C12 C 0.7309(3) 0.54274(11) 0.7082(3) 0.0214(6) Uani 1 1 d . .
C13 C 0.7009(3) 0.50445(11) 0.6178(3) 0.0224(6) Uani 1 1 d . .
H13 H 0.660913 0.507372 0.524597 0.027 Uiso 1 1 calc R U
C14 C 0.6603(3) 0.40571(11) 0.4909(3) 0.0260(6) Uani 1 1 d . .
H14 H 0.619686 0.432482 0.438394 0.031 Uiso 1 1 calc R U
C15 C 0.6516(3) 0.36039(12) 0.4334(3) 0.0281(6) Uani 1 1 d . .
H15 H 0.604894 0.356404 0.342091 0.034 Uiso 1 1 calc R U
C16 C 0.7109(3) 0.32057(11) 0.5082(3) 0.0253(6) Uani 1 1 d . .
H16 H 0.704431 0.289369 0.469420 0.030 Uiso 1 1 calc R U
S2 S 0.37066(8) 0.28783(3) 0.71852(8) 0.02667(17) Uani 1 1 d . .
F6 F 0.2425(2) 0.25221(7) 0.7069(2) 0.0430(5) Uani 1 1 d . .
F7 F 0.3898(2) 0.27056(8) 0.5774(2) 0.0475(6) Uani 1 1 d . .
F8 F 0.50737(19) 0.31973(7) 0.7373(2) 0.0384(5) Uani 1 1 d . .
F9 F 0.3601(2) 0.30168(7) 0.86558(19) 0.0374(5) Uani 1 1 d . .
F10 F 0.4688(2) 0.24450(7) 0.7826(2) 0.0421(5) Uani 1 1 d . .
C17 C 0.2585(3) 0.33716(11) 0.6472(3) 0.0233(6) Uani 1 1 d . .
C18 C 0.2864(3) 0.38274(11) 0.7004(3) 0.0215(6) Uani 1 1 d . .
H18 H 0.368050 0.388344 0.769374 0.026 Uiso 1 1 calc R U
C19 C 0.1944(3) 0.42075(11) 0.6524(3) 0.0214(6) Uani 1 1 d . .
C20 C 0.2234(3) 0.46899(10) 0.7109(3) 0.0203(5) Uani 1 1 d . .
C21 C 0.3554(3) 0.48626(11) 0.7795(3) 0.0228(6) Uani 1 1 d . .
H21 H 0.441185 0.469002 0.792564 0.027 Uiso 1 1 calc R U
C22 C 0.3405(3) 0.53269(11) 0.8254(3) 0.0215(6) Uani 1 1 d . .
C23 C 0.4475(3) 0.56174(11) 0.8968(3) 0.0245(6) Uani 1 1 d . .
H23 H 0.538857 0.548111 0.914248 0.029 Uiso 1 1 calc R U
C24 C 0.4394(3) 0.60780(12) 0.9459(3) 0.0274(6) Uani 1 1 d . .
H24 H 0.526492 0.621856 0.989241 0.033 Uiso 1 1 calc R U
C25 C 0.3220(3) 0.63639(11) 0.9409(3) 0.0266(6) Uani 1 1 d . .
H25 H 0.340243 0.666897 0.983127 0.032 Uiso 1 1 calc R U
C26 C 0.1812(3) 0.62682(11) 0.8828(3) 0.0278(6) Uani 1 1 d . .
H26 H 0.116914 0.651373 0.892658 0.033 Uiso 1 1 calc R U
C27 C 0.1223(3) 0.58628(11) 0.8125(3) 0.0239(6) Uani 1 1 d . .
H27 H 0.023367 0.586979 0.780000 0.029 Uiso 1 1 calc R U
C28 C 0.1887(3) 0.54481(10) 0.7834(3) 0.0207(6) Uani 1 1 d . .
C29 C 0.1219(3) 0.50470(11) 0.7123(3) 0.0217(6) Uani 1 1 d . .
H29 H 0.024566 0.502163 0.671934 0.026 Uiso 1 1 calc R U
C30 C 0.0757(3) 0.41107(11) 0.5501(3) 0.0252(6) Uani 1 1 d . .
H30 H 0.011119 0.436222 0.517548 0.030 Uiso 1 1 calc R U
C31 C 0.0513(3) 0.36564(12) 0.4960(3) 0.0281(6) Uani 1 1 d . .
H31 H -0.029280 0.360011 0.425788 0.034 Uiso 1 1 calc R U
C32 C 0.1429(3) 0.32789(11) 0.5427(3) 0.0266(6) Uani 1 1 d . .
H32 H 0.127029 0.296690 0.504255 0.032 Uiso 1 1 calc R U

loop_
_atom_site_aniso_label
_atom_site_aniso_U_11
_atom_site_aniso_U_22
_atom_site_aniso_U_33
_atom_site_aniso_U_23
_atom_site_aniso_U_13
_atom_site_aniso_U_12
S1 0.0250(3) 0.0234(3) 0.0192(3) 0.0007(3) 0.0031(3) 0.0034(3)
F1 0.0255(9) 0.0331(10) 0.0296(9) -0.0007(8) -0.0059(7) 0.0025(7)
F2 0.0320(9) 0.0321(9) 0.0236(9) -0.0029(7) 0.0076(7) 0.0077(7)
F3 0.0315(10) 0.0250(9) 0.0389(11) 0.0011(8) 0.0057(8) -0.0030(7)
F4 0.0445(11) 0.0320(10) 0.0219(9) 0.0053(7) 0.0122(8) 0.0111(8)
F5 0.0428(11) 0.0274(9) 0.0304(10) 0.0067(8) 0.0023(8) 0.0113(8)
C1 0.0180(13) 0.0240(14) 0.0218(14) 0.0037(11) 0.0046(11) 0.0020(10)
C2 0.0172(13) 0.0270(14) 0.0147(12) 0.0015(10) 0.0026(10) -0.0009(10)
C3 0.0193(13) 0.0262(14) 0.0181(13) 0.0029(11) 0.0049(10) -0.0002(11)
C4 0.0167(13) 0.0254(14) 0.0205(14) 0.0029(11) 0.0036(10) -0.0003(10)
C5 0.0202(13) 0.0271(14) 0.0171(13) 0.0057(11) 0.0047(10) 0.0017(11)
C6 0.0172(13) 0.0284(15) 0.0188(13) 0.0029(11) 0.0053(10) 0.0006(11)
C7 0.0210(14) 0.0324(16) 0.0179(14) 0.0021(11) 0.0040(11) -0.0006(11)
C8 0.0247(15) 0.0357(17) 0.0235(15) -0.0039(12) 0.0076(12) -0.0026(12)
C9 0.0292(16) 0.0278(15) 0.0329(17) -0.0037(13) 0.0135(13) -0.0014(12)
C10 0.0301(16) 0.0252(15) 0.0340(17) 0.0028(12) 0.0117(13) 0.0042(12)
C11 0.0216(14) 0.0277(15) 0.0247(15) 0.0036(12) 0.0049(11) 0.0022(11)
C12 0.0167(13) 0.0272(14) 0.0197(13) 0.0033(11) 0.0033(10) 0.0007(11)
C13 0.0209(14) 0.0276(15) 0.0172(13) 0.0031(11) 0.0017(10) 0.0008(11)
C14 0.0252(15) 0.0298(15) 0.0211(14) 0.0045(12) 0.0014(11) 0.0031(12)
C15 0.0277(15) 0.0339(16) 0.0181(14) 0.0002(12) -0.0037(11) 0.0020(12)
C16 0.0265(15) 0.0264(15) 0.0223(15) -0.0032(12) 0.0045(11) -0.0004(12)
S2 0.0230(3) 0.0247(4) 0.0309(4) -0.0018(3) 0.0035(3) 0.0011(3)
F6 0.0285(10) 0.0252(10) 0.0692(15) 0.0065(9) -0.0008(9) -0.0040(8)
F7 0.0553(14) 0.0483(13) 0.0391(12) -0.0144(10) 0.0115(10) 0.0134(10)
F8 0.0193(9) 0.0358(10) 0.0576(13) 0.0029(9) 0.0041(8) -0.0002(7)
F9 0.0482(12) 0.0363(10) 0.0262(10) 0.0068(8) 0.0058(8) 0.0104(9)
F10 0.0319(10) 0.0289(10) 0.0604(14) 0.0026(9) 0.0004(9) 0.0078(8)
C17 0.0235(14) 0.0269(15) 0.0196(14) 0.0016(11) 0.0051(11) -0.0003(11)
C18 0.0188(13) 0.0277(15) 0.0166(13) 0.0007(11) 0.0009(10) -0.0006(11)
C19 0.0176(13) 0.0299(15) 0.0174(13) 0.0029(11) 0.0058(10) -0.0007(11)
C20 0.0185(13) 0.0277(14) 0.0145(12) 0.0047(11) 0.0034(10) 0.0013(11)
C21 0.0204(14) 0.0286(15) 0.0179(13) 0.0034(11) 0.0017(11) 0.0043(11)
C22 0.0174(13) 0.0289(15) 0.0168(13) 0.0055(11) 0.0014(10) 0.0017(11)
C23 0.0183(13) 0.0348(16) 0.0186(13) 0.0030(12) 0.0007(10) 0.0017(11)
C24 0.0228(14) 0.0356(17) 0.0211(14) 0.0003(12) -0.0004(11) -0.0041(12)
C25 0.0311(16) 0.0278(15) 0.0212(14) -0.0015(12) 0.0065(12) 0.0002(12)
C26 0.0312(16) 0.0262(15) 0.0262(15) 0.0025(12) 0.0071(12) 0.0063(12)
C27 0.0191(13) 0.0291(15) 0.0230(14) 0.0059(11) 0.0039(11) 0.0028(11)
C28 0.0200(13) 0.0262(14) 0.0156(13) 0.0061(11) 0.0035(10) 0.0010(11)
C29 0.0164(13) 0.0288(15) 0.0188(13) 0.0044(11) 0.0017(10) 0.0009(11)
C30 0.0203(14) 0.0321(16) 0.0215(14) 0.0085(12) 0.0018(11) -0.0004(11)
C31 0.0220(14) 0.0370(17) 0.0213(14) 0.0042(12) -0.0029(11) -0.0055(12)
C32 0.0283(15) 0.0282(15) 0.0214(14) -0.0016(12) 0.0022(12) -0.0061(12)

loop_
_atom_type_symbol
_atom_type_description
_atom_type_scat_dispersion_real
_atom_type_scat_dispersion_imag
_atom_type_scat_source
C C 0.0181 0.0091 'International Tables Vol C Tables 4.2.6.8 and 6.1.1.4'
H H 0.0000 0.0000 'International Tables Vol C Tables 4.2.6.8 and 6.1.1.4'
F F 0.0727 0.0534 'International Tables Vol C Tables 4.2.6.8 and 6.1.1.4'
S S 0.3331 0.5567 'International Tables Vol C Tables 4.2.6.8 and 6.1.1.4'

loop_
_exptl_crystal_face_index_h
_exptl_crystal_face_index_k
_exptl_crystal_face_index_l
_exptl_crystal_face_perp_dist
6 0 1 0.1289
0 -18 0 0.0088
0 18 0 0.0320
3 2 -7 0.1010
-3 -2 6 0.0878
-6 0 -1 0.1289

loop_
_geom_angle_atom_site_label_1
_geom_angle_atom_site_label_2
_geom_angle_atom_site_label_3
_geom_angle
F3 S1 F2 89.79(10)
F3 S1 F1 174.80(11)
F2 S1 F1 90.13(10)
F3 S1 F4 89.96(11)
F2 S1 F4 174.47(10)
F1 S1 F4 89.62(11)
F3 S1 F5 87.39(11)
F2 S1 F5 87.31(10)
F1 S1 F5 87.42(10)
F4 S1 F5 87.16(10)
F3 S1 C1 92.55(12)
F2 S1 C1 92.85(12)
F1 S1 C1 92.65(12)
F4 S1 C1 92.67(12)
F5 S1 C1 179.82(14)
C2 C1 C16 122.3(3)
C2 C1 S1 119.0(2)
C16 C1 S1 118.7(2)
C1 C2 C3 119.7(3)
C1 C2 H2 120.2
C3 C2 H2 120.2
C14 C3 C2 118.4(3)
C14 C3 C4 121.3(3)
C2 C3 C4 120.3(3)
C13 C4 C5 108.3(3)
C13 C4 C3 125.6(3)
C5 C4 C3 126.2(3)
C6 C5 C4 109.3(2)
C6 C5 H5 125.4
C4 C5 H5 125.4
C5 C6 C7 125.8(3)
C5 C6 C12 106.7(2)
C7 C6 C12 127.5(3)
C8 C7 C6 128.6(3)
C8 C7 H7 115.7
C6 C7 H7 115.7
C7 C8 C9 129.0(3)
C7 C8 H8 115.5
C9 C8 H8 115.5
C10 C9 C8 129.8(3)
C10 C9 H9 115.1
C8 C9 H9 115.1
C9 C10 C11 128.8(3)
C9 C10 H10 115.6
C11 C10 H10 115.6
C12 C11 C10 129.1(3)
C12 C11 H11 115.5
C10 C11 H11 115.5
C11 C12 C13 126.2(3)
C11 C12 C6 127.3(3)
C13 C12 C6 106.5(2)
C12 C13 C4 109.3(2)
C12 C13 H13 125.4
C4 C13 H13 125.4
C15 C14 C3 120.9(3)
C15 C14 H14 119.5
C3 C14 H14 119.5
C14 C15 C16 120.6(3)
C14 C15 H15 119.7
C16 C15 H15 119.7
C1 C16 C15 118.1(3)
C1 C16 H16 120.9
C15 C16 H16 120.9
F7 S2 F8 90.14(13)
F7 S2 F6 90.22(14)
F8 S2 F6 174.84(11)
F7 S2 F10 87.70(12)
F8 S2 F10 87.67(11)
F6 S2 F10 87.20(11)
F7 S2 F9 175.22(12)
F8 S2 F9 89.46(12)
F6 S2 F9 89.75(13)
F10 S2 F9 87.52(12)
F7 S2 C17 92.87(13)
F8 S2 C17 92.48(12)
F6 S2 C17 92.64(12)
F10 S2 C17 179.41(14)
F9 S2 C17 91.91(12)
C18 C17 C32 121.7(3)
C18 C17 S2 119.4(2)
C32 C17 S2 118.9(2)
C17 C18 C19 120.0(3)
C17 C18 H18 120.0
C19 C18 H18 120.0
C30 C19 C18 118.3(3)
C30 C19 C20 122.0(3)
C18 C19 C20 119.7(3)
C21 C20 C29 109.0(3)
C21 C20 C19 125.7(3)
C29 C20 C19 125.2(3)
C22 C21 C20 109.1(3)
C22 C21 H21 125.4
C20 C21 H21 125.4
C23 C22 C21 126.1(3)
C23 C22 C28 127.1(3)
C21 C22 C28 106.8(2)
C24 C23 C22 128.9(3)
C24 C23 H23 115.5
C22 C23 H23 115.5
C23 C24 C25 129.2(3)
C23 C24 H24 115.4
C25 C24 H24 115.4
C24 C25 C26 129.4(3)
C24 C25 H25 115.3
C26 C25 H25 115.3
C27 C26 C25 128.8(3)
C27 C26 H26 115.6
C25 C26 H26 115.6
C26 C27 C28 128.7(3)
C26 C27 H27 115.6
C28 C27 H27 115.6
C27 C28 C29 125.7(3)
C27 C28 C22 127.8(3)
C29 C28 C22 106.5(2)
C20 C29 C28 108.6(2)
C20 C29 H29 125.7
C28 C29 H29 125.7
C31 C30 C19 121.0(3)
C31 C30 H30 119.5
C19 C30 H30 119.5
C30 C31 C32 120.9(3)
C30 C31 H31 119.5
C32 C31 H31 119.5
C31 C32 C17 118.1(3)
C31 C32 H32 121.0
C17 C32 H32 121.0

loop_
_geom_bond_atom_site_label_1
_geom_bond_atom_site_label_2
_geom_bond_distance
S1 F3 1.5823(19)
S1 F2 1.5853(18)
S1 F1 1.5882(19)
S1 F4 1.5906(18)
S1 F5 1.5919(18)
S1 C1 1.804(3)
C1 C2 1.381(4)
C1 C16 1.384(4)
C2 C3 1.403(4)
C2 H2 0.9500
C3 C14 1.400(4)
C3 C4 1.471(4)
C4 C13 1.412(4)
C4 C5 1.413(4)
C5 C6 1.394(4)
C5 H5 0.9500
C6 C7 1.397(4)
C6 C12 1.492(4)
C7 C8 1.388(4)
C7 H7 0.9500
C8 C9 1.395(5)
C8 H8 0.9500
C9 C10 1.390(5)
C9 H9 0.9500
C10 C11 1.390(4)
C10 H10 0.9500
C11 C12 1.387(4)
C11 H11 0.9500
C12 C13 1.398(4)
C13 H13 0.9500
C14 C15 1.385(4)
C14 H14 0.9500
C15 C16 1.394(4)
C15 H15 0.9500
C16 H16 0.9500
S2 F7 1.580(2)
S2 F8 1.581(2)
S2 F6 1.582(2)
S2 F10 1.585(2)
S2 F9 1.587(2)
S2 C17 1.802(3)
C17 C18 1.381(4)
C17 C32 1.392(4)
C18 C19 1.402(4)
C18 H18 0.9500
C19 C30 1.399(4)
C19 C20 1.469(4)
C20 C21 1.406(4)
C20 C29 1.408(4)
C21 C22 1.393(4)
C21 H21 0.9500
C22 C23 1.390(4)
C22 C28 1.488(4)
C23 C24 1.385(4)
C23 H23 0.9500
C24 C25 1.390(4)
C24 H24 0.9500
C25 C26 1.396(4)
C25 H25 0.9500
C26 C27 1.388(4)
C26 H26 0.9500
C27 C28 1.390(4)
C27 H27 0.9500
C28 C29 1.408(4)
C29 H29 0.9500
C30 C31 1.378(5)
C30 H30 0.9500
C31 C32 1.391(4)
C31 H31 0.9500
C32 H32 0.9500

loop_
_geom_torsion_atom_site_label_1
_geom_torsion_atom_site_label_2
_geom_torsion_atom_site_label_3
_geom_torsion_atom_site_label_4
_geom_torsion
F3 S1 C1 C2 134.6(2)
F2 S1 C1 C2 -135.5(2)
F1 S1 C1 C2 -45.3(2)
F4 S1 C1 C2 44.5(2)
F3 S1 C1 C16 -45.9(2)
F2 S1 C1 C16 44.0(2)
F1 S1 C1 C16 134.3(2)
F4 S1 C1 C16 -136.0(2)
C16 C1 C2 C3 -0.1(4)
S1 C1 C2 C3 179.4(2)
C1 C2 C3 C14 -0.8(4)
C1 C2 C3 C4 -178.9(3)
C14 C3 C4 C13 -7.8(4)
C2 C3 C4 C13 170.2(3)
C14 C3 C4 C5 173.5(3)
C2 C3 C4 C5 -8.4(4)
C13 C4 C5 C6 -1.1(3)
C3 C4 C5 C6 177.7(3)
C4 C5 C6 C7 -178.5(3)
C4 C5 C6 C12 1.0(3)
C5 C6 C7 C8 179.6(3)
C12 C6 C7 C8 0.1(5)
C6 C7 C8 C9 0.6(5)
C7 C8 C9 C10 -0.5(6)
C8 C9 C10 C11 -0.1(6)
C9 C10 C11 C12 0.2(6)
C10 C11 C12 C13 -179.3(3)
C10 C11 C12 C6 0.3(5)
C5 C6 C12 C11 179.8(3)
C7 C6 C12 C11 -0.7(5)
C5 C6 C12 C13 -0.5(3)
C7 C6 C12 C13 179.0(3)
C11 C12 C13 C4 179.5(3)
C6 C12 C13 C4 -0.2(3)
C5 C4 C13 C12 0.8(3)
C3 C4 C13 C12 -178.0(3)
C2 C3 C14 C15 1.0(4)
C4 C3 C14 C15 179.1(3)
C3 C14 C15 C16 -0.3(5)
C2 C1 C16 C15 0.9(5)
S1 C1 C16 C15 -178.7(2)
C14 C15 C16 C1 -0.6(5)
F7 S2 C17 C18 -130.2(2)
F8 S2 C17 C18 -39.9(3)
F6 S2 C17 C18 139.5(2)
F9 S2 C17 C18 49.6(3)
F7 S2 C17 C32 51.9(3)
F8 S2 C17 C32 142.2(3)
F6 S2 C17 C32 -38.4(3)
F9 S2 C17 C32 -128.3(3)
C32 C17 C18 C19 2.5(4)
S2 C17 C18 C19 -175.4(2)
C17 C18 C19 C30 -0.4(4)
C17 C18 C19 C20 178.9(3)
C30 C19 C20 C21 -158.2(3)
C18 C19 C20 C21 22.6(4)
C30 C19 C20 C29 24.8(4)
C18 C19 C20 C29 -154.5(3)
C29 C20 C21 C22 0.1(3)
C19 C20 C21 C22 -177.4(3)
C20 C21 C22 C23 -179.6(3)
C20 C21 C22 C28 0.6(3)
C21 C22 C23 C24 -179.4(3)
C28 C22 C23 C24 0.5(5)
C22 C23 C24 C25 2.5(6)
C23 C24 C25 C26 -1.4(6)
C24 C25 C26 C27 -1.3(6)
C25 C26 C27 C28 0.7(6)
C26 C27 C28 C29 179.4(3)
C26 C27 C28 C22 2.6(5)
C23 C22 C28 C27 -3.6(5)
C21 C22 C28 C27 176.3(3)
C23 C22 C28 C29 179.2(3)
C21 C22 C28 C29 -1.0(3)
C21 C20 C29 C28 -0.7(3)
C19 C20 C29 C28 176.8(3)
C27 C28 C29 C20 -176.3(3)
C22 C28 C29 C20 1.0(3)
C18 C19 C30 C31 -1.3(4)
C20 C19 C30 C31 179.5(3)
C19 C30 C31 C32 0.9(5)
C30 C31 C32 C17 1.2(5)
C18 C17 C32 C31 -2.8(5)
S2 C17 C32 C31 175.0(2)

loop_
_exptl_oxdiff_crystal_face_indexfrac_h
_exptl_oxdiff_crystal_face_indexfrac_k
_exptl_oxdiff_crystal_face_indexfrac_l
_exptl_oxdiff_crystal_face_x
_exptl_oxdiff_crystal_face_y
_exptl_oxdiff_crystal_face_z
5.9975 0.0309 0.9954 0.0824 -0.6111 0.8071
0.0258 -17.9925 -0.0323 -0.9934 -0.0914 0.0331
-0.0258 17.9925 0.0323 0.9934 0.0914 -0.0331
2.9890 2.0720 -6.9820 0.1710 -0.8841 -0.5919
-2.9900 -2.0644 5.9842 -0.1684 0.8056 0.4597
-5.9975 -0.0309 -0.9954 -0.0824 0.6111 -0.8071
